data_7158847
loop_
_publ_author_name
'Zhao, Chun-Xue'
'Liu, Hui'
'Zhang, Xin'
'Yang, Meng-Yue'
'Wang, Yue-Tong'
'Xing, Yi-Jia'
'Hua, Jun-Xin'
'Zhang, Qin'
'Li, Da-Hong'
'Bai, Jiao'
'Jing, Yong-Kui'
'Hua, Hui-Ming'

_publ_section_title
;
 Cephalotaxine-type and homoerythrina-type alkaloids with
 antiproliferative effects from Cephalotaxus fortunei
;
_journal_name_full 'Organic &amp; Biomolecular Chemistry'
_journal_paper_doi 10.1039/D2OB01242A
_journal_year 2022
_chemical_formula_moiety 'C14 H17 N3 O3 S'
_chemical_formula_sum 'C14 H17 N3 O3 S'
_chemical_formula_weight 307.37
_chemical_name_systematic
; 
3-Diethylamino-4-(4-methoxyphenyl)-1,1-dioxo-1,4-dihydro
-1 lambda[6]-[1,2] thiazete-4-carbonitrile       
;
_space_group_IT_number 14
_space_group_name_Hall '-P 2yn'
_space_group_name_H-M_alt 'P 1 21/n 1'
_symmetry_cell_setting monoclinic
_symmetry_space_group_name_H-M 'P 1 21/n 1'
_atom_sites_solution_hydrogens geom
_atom_sites_solution_primary direct
_atom_sites_solution_secondary difmap
_audit_block_doi 10.5517/cc609j0
_audit_update_record
;
2002-02-06 deposited with the CCDC.	2022-08-22 downloaded from the CCDC.
;
_cell_angle_alpha 90.00
_cell_angle_beta 94.700(10)
_cell_angle_gamma 90.00
_cell_formula_units_Z 4
_cell_length_a 8.6380(10)
_cell_length_b 13.3750(10)
_cell_length_c 13.2040(10)
_cell_measurement_reflns_used 46
_cell_measurement_temperature 293(2)
_cell_measurement_theta_max 24.
_cell_measurement_theta_min 5.
_cell_volume 1520.4(2)
_computing_cell_refinement 'Siemens XSCANS'
_computing_data_collection 'Siemens XSCANS'
_computing_data_reduction 'Siemens XSCANS'
_computing_molecular_graphics 'ORTEPIII (Johnson, 1996)'
_computing_publication_material 'Siemens SHELXTL'
_computing_structure_refinement 'SHELXL-93 (Sheldrick, 1993)'
_computing_structure_solution 'SHELXS-86 (Sheldrick, 1990)'
_diffrn_ambient_temperature 293(2)
_diffrn_measurement_device 'Siemens P4'
_diffrn_measurement_method '2\q/\w scans'
_diffrn_radiation_monochromator graphite
_diffrn_radiation_source 'fine-focus sealed tube'
_diffrn_radiation_type MoKa
_diffrn_radiation_wavelength 0.71073
_diffrn_reflns_av_R_equivalents 0.0301
_diffrn_reflns_av_sigmaI/netI 0.0251
_diffrn_reflns_limit_h_max 10
_diffrn_reflns_limit_h_min -10
_diffrn_reflns_limit_k_max 15
_diffrn_reflns_limit_k_min -15
_diffrn_reflns_limit_l_max 15
_diffrn_reflns_limit_l_min -15
_diffrn_reflns_number 10474
_diffrn_reflns_theta_max 37.02
_diffrn_reflns_theta_min 2.17
_diffrn_standards_decay_% none
_diffrn_standards_interval_count 97
_diffrn_standards_number 3
_exptl_absorpt_coefficient_mu 0.226
_exptl_absorpt_correction_type none
_exptl_crystal_colour 'pale yellow'
_exptl_crystal_density_diffrn 1.343
_exptl_crystal_density_method 'not measured'
_exptl_crystal_description prism
_exptl_crystal_F_000 648
_exptl_crystal_size_max 0.43
_exptl_crystal_size_mid 0.33
_exptl_crystal_size_min 0.25
_refine_diff_density_max .193
_refine_diff_density_min -.329
_refine_diff_density_rms .042
_refine_ls_extinction_method none
_refine_ls_goodness_of_fit_all 1.044
_refine_ls_goodness_of_fit_obs 1.050
_refine_ls_hydrogen_treatment refall
_refine_ls_matrix_type full
_refine_ls_number_parameters 258
_refine_ls_number_reflns 2676
_refine_ls_number_restraints 0
_refine_ls_restrained_S_all 1.044
_refine_ls_restrained_S_obs 1.050
_refine_ls_R_factor_all 0.0523
_refine_ls_R_factor_obs 0.0352
_refine_ls_shift/esd_max -0.003
_refine_ls_shift/esd_mean 0.000
_refine_ls_structure_factor_coef Fsqd
_refine_ls_weighting_details 'w=1/[s^2^(Fo^2^)+( 0.0472P)^2^+0.3871P] where P=(Fo^2^+2Fc^2^)/3'
_refine_ls_weighting_scheme calc
_refine_ls_wR_factor_all 0.0975
_refine_ls_wR_factor_obs 0.0841
_reflns_number_observed 2034
_reflns_number_total 2676
_reflns_observed_criterion >2sigma(I)
_cod_data_source_file d2ob01242a2.cif
_cod_data_source_block comp8
_cod_depositor_comments
;
The following automatic conversions were performed:

data item '_symmetry_cell_setting' value 'Monoclinic' was changed to
'monoclinic' in accordance with the
/home/data/users/saulius/crontab/automatic-downloads/rss-feeds/RSC/lib/dictionaries/cif_core.dic
dictionary named 'cif_core.dic' version 2.4.2 last updated on
2011-04-26.

data item '_refine_ls_weighting_scheme' value 'calc
w=1/[s^2^(Fo^2^)+( 0.0472P)^2^+0.3871P] where P=(Fo^2^+2Fc^2^)/3' was
changed to 'calc'. A new data item '_refine_ls_weighting_details' was
created with the value set to 'w=1/[s^2^(Fo^2^)+(
0.0472P)^2^+0.3871P] where P=(Fo^2^+2Fc^2^)/3'.

Automatic conversion script
Id: cif_fix_values 7556 2019-12-06 15:28:31Z antanas 
;
_cod_original_sg_symbol_H-M P2(1)/n
_cod_database_code 7158847

loop_
_symmetry_equiv_pos_as_xyz
'x, y, z'
'-x+1/2, y+1/2, -z+1/2'
'-x, -y, -z'
'x-1/2, -y-1/2, z-1/2'

loop_
_atom_site_aniso_label
_atom_site_aniso_U_11
_atom_site_aniso_U_22
_atom_site_aniso_U_33
_atom_site_aniso_U_23
_atom_site_aniso_U_13
_atom_site_aniso_U_12
S1 0.0446(3) 0.0431(3) 0.0400(3) -0.0041(2) 0.0074(2) 0.0048(2)
N1 0.0330(9) 0.0442(10) 0.0398(9) -0.0019(7) 0.0065(7) -0.0001(7)
N2 0.0432(10) 0.0503(10) 0.0384(9) -0.0049(8) 0.0020(7) 0.0050(8)
N3 0.0630(13) 0.0492(12) 0.0566(12) 0.0150(10) 0.0022(10) -0.0056(9)
O1 0.0690(12) 0.0488(10) 0.0762(11) -0.0011(9) 0.0041(9) -0.0207(9)
O2 0.0587(10) 0.0679(10) 0.0463(8) -0.0005(8) 0.0194(7) 0.0004(8)
O3 0.0621(10) 0.0409(8) 0.0616(10) -0.0083(7) 0.0022(8) 0.0075(7)
C1 0.080(2) 0.048(2) 0.103(2) 0.006(2) 0.017(2) -0.016(2)
C2 0.0433(12) 0.0374(11) 0.0504(12) -0.0064(9) 0.0128(10) -0.0047(9)
C3 0.0510(13) 0.0370(11) 0.0479(12) 0.0080(10) 0.0077(10) -0.0014(10)
C4 0.0420(12) 0.0438(12) 0.0406(11) 0.0064(9) 0.0012(10) -0.0001(10)
C5 0.0379(11) 0.0456(12) 0.0414(11) -0.0061(9) 0.0019(9) 0.0013(9)
C6 0.0375(11) 0.0392(11) 0.0362(10) 0.0018(9) 0.0061(8) 0.0033(9)
C7 0.0332(10) 0.0343(10) 0.0365(10) 0.0006(8) 0.0072(8) 0.0011(8)
C8 0.0354(10) 0.0366(10) 0.0343(10) 0.0011(8) 0.0055(8) 0.0014(8)
C9 0.0379(11) 0.0338(10) 0.0379(10) 0.0022(8) 0.0047(8) -0.0033(9)
C10 0.0372(11) 0.0372(11) 0.0431(11) -0.0012(9) 0.0043(9) -0.0024(9)
C11 0.0355(12) 0.064(2) 0.0501(13) -0.0020(12) 0.0039(10) 0.0028(11)
C12 0.062(2) 0.104(3) 0.077(2) 0.034(2) 0.009(2) 0.025(2)
C13 0.0415(13) 0.0536(14) 0.0473(12) -0.0137(11) 0.0071(10) -0.0022(11)
C14 0.057(2) 0.080(2) 0.0452(13) 0.0005(13) 0.0137(12) 0.0030(15)

loop_
_atom_site_label
_atom_site_type_symbol
_atom_site_fract_x
_atom_site_fract_y
_atom_site_fract_z
_atom_site_U_iso_or_equiv
_atom_site_thermal_displace_type
_atom_site_occupancy
_atom_site_calc_flag
_atom_site_refinement_flags
_atom_site_disorder_group
S1 S 0.16791(6) 0.44016(4) 0.21012(4) 0.0423(2) Uani 1 d . .
N1 N 0.4666(2) 0.31704(12) 0.09566(12) 0.0388(4) Uani 1 d . .
N2 N 0.3499(2) 0.40215(13) 0.22643(12) 0.0441(4) Uani 1 d . .
N3 N 0.1717(2) 0.49736(14) -0.06670(15) 0.0564(5) Uani 1 d . .
O1 O -0.2198(2) 0.04192(12) 0.02940(13) 0.0648(5) Uani 1 d . .
O2 O 0.0687(2) 0.39054(12) 0.27485(11) 0.0568(4) Uani 1 d . .
O3 O 0.1571(2) 0.54640(11) 0.20049(12) 0.0550(4) Uani 1 d . .
C1 C -0.2212(4) -0.0350(2) 0.1042(3) 0.0763(9) Uani 1 d . .
C2 C -0.1120(2) 0.11604(15) 0.0450(2) 0.0432(5) Uani 1 d . .
C3 C 0.0065(3) 0.1174(2) 0.1221(2) 0.0451(5) Uani 1 d . .
C4 C 0.1036(3) 0.1996(2) 0.1324(2) 0.0422(5) Uani 1 d . .
C5 C -0.1281(2) 0.1947(2) -0.0241(2) 0.0417(5) Uani 1 d . .
C6 C -0.0319(2) 0.2766(2) -0.01238(15) 0.0375(4) Uani 1 d . .
C7 C 0.0841(2) 0.28061(14) 0.06727(14) 0.0345(4) Uani 1 d . .
C8 C 0.1834(2) 0.37283(14) 0.08525(14) 0.0353(4) Uani 1 d . .
C9 C 0.3485(2) 0.36021(14) 0.13531(14) 0.0364(4) Uani 1 d . .
C10 C 0.1755(2) 0.4424(2) -0.00085(15) 0.0391(5) Uani 1 d . .
C11 C 0.6165(3) 0.3093(2) 0.1569(2) 0.0497(6) Uani 1 d . .
C12 C 0.6240(4) 0.2196(3) 0.2241(3) 0.0809(10) Uani 1 d . .
C13 C 0.4547(3) 0.2760(2) -0.0080(2) 0.0473(5) Uani 1 d . .
C14 C 0.5234(3) 0.3450(2) -0.0832(2) 0.0603(7) Uani 1 d . .
H6 H -0.0448(24) 0.3286(16) -0.0573(16) 0.045(6) Uiso 1 d . .
H13A H 0.3458(25) 0.2636(15) -0.0276(15) 0.043(6) Uiso 1 d . .
H13B H 0.5093(26) 0.2133(19) -0.0052(17) 0.055(7) Uiso 1 d . .
H5 H -0.2089(26) 0.1914(15) -0.0776(16) 0.048(6) Uiso 1 d . .
H4 H 0.1802(26) 0.2010(16) 0.1836(17) 0.052(6) Uiso 1 d . .
H11A H 0.6984(31) 0.3050(19) 0.1103(19) 0.074(8) Uiso 1 d . .
H14A H 0.6363(34) 0.3581(19) -0.0613(20) 0.076(8) Uiso 1 d . .
H11B H 0.6335(27) 0.3727(19) 0.1938(18) 0.062(7) Uiso 1 d . .
H3 H 0.0251(26) 0.0625(18) 0.1665(18) 0.060(7) Uiso 1 d . .
H14B H 0.4613(32) 0.4103(22) -0.0917(20) 0.081(9) Uiso 1 d . .
H1A H -0.1221(44) -0.0773(27) 0.1068(27) 0.122(13) Uiso 1 d . .
H1B H -0.3170(41) -0.0694(27) 0.0801(26) 0.113(12) Uiso 1 d . .
H1C H -0.2420(37) -0.0013(23) 0.1761(27) 0.103(11) Uiso 1 d . .
H14C H 0.5190(32) 0.3121(21) -0.1465(23) 0.087(9) Uiso 1 d . .
H12A H 0.5451(40) 0.2232(24) 0.2711(25) 0.106(11) Uiso 1 d . .
H12B H 0.7185(42) 0.2151(27) 0.2573(25) 0.108(12) Uiso 1 d . .
H12C H 0.6017(45) 0.1589(30) 0.1861(30) 0.124(16) Uiso 1 d . .

loop_
_atom_type_symbol
_atom_type_description
_atom_type_scat_dispersion_real
_atom_type_scat_dispersion_imag
_atom_type_scat_source
C C .0033 .0016 'International Tables Vol C Tables 4.2.6.8 and 6.1.1.4'
H H .0000 .0000 'International Tables Vol C Tables 4.2.6.8 and 6.1.1.4'
N N .0061 .0033 'International Tables Vol C Tables 4.2.6.8 and 6.1.1.4'
O O .0106 .0060 'International Tables Vol C Tables 4.2.6.8 and 6.1.1.4'
S S .1246 .1234 'International Tables Vol C Tables 4.2.6.8 and 6.1.1.4'

loop_
_citation_id
_citation_doi
_citation_year
1 10.1016/S0040-4020(02)00445-3 2002

loop_
_geom_angle_atom_site_label_1
_geom_angle_atom_site_label_2
_geom_angle_atom_site_label_3
_geom_angle
_geom_angle_site_symmetry_1
_geom_angle_site_symmetry_3
_geom_angle_publ_flag
O2 S1 O3 118.61(10) . . ?
O2 S1 N2 113.10(10) . . ?
O3 S1 N2 111.88(10) . . ?
O2 S1 C8 112.96(9) . . ?
O3 S1 C8 113.85(9) . . ?
N2 S1 C8 80.37(8) . . ?
O2 S1 C9 121.94(9) . . ?
O3 S1 C9 119.26(8) . . ?
N2 S1 C9 37.12(7) . . ?
C8 S1 C9 43.28(8) . . ?
C9 N1 C13 122.4(2) . . ?
C9 N1 C11 119.2(2) . . ?
C13 N1 C11 118.4(2) . . ?
C9 N2 S1 94.24(13) . . ?
C2 O1 C1 117.6(2) . . ?
O1 C1 H1A 111.5(20) . . ?
O1 C1 H1B 99.7(21) . . ?
H1A C1 H1B 115.8(30) . . ?
O1 C1 H1C 108.6(17) . . ?
H1A C1 H1C 113.6(28) . . ?
H1B C1 H1C 106.6(26) . . ?
O1 C2 C3 125.2(2) . . ?
O1 C2 C5 114.8(2) . . ?
C3 C2 C5 120.0(2) . . ?
C4 C3 C2 119.3(2) . . ?
C4 C3 H3 119.1(14) . . ?
C2 C3 H3 121.6(14) . . ?
C3 C4 C7 121.3(2) . . ?
C3 C4 H4 119.4(14) . . ?
C7 C4 H4 119.4(14) . . ?
C6 C5 C2 120.1(2) . . ?
C6 C5 H5 121.3(13) . . ?
C2 C5 H5 118.6(13) . . ?
C5 C6 C7 120.4(2) . . ?
C5 C6 H6 119.5(13) . . ?
C7 C6 H6 120.1(13) . . ?
C4 C7 C6 118.8(2) . . ?
C4 C7 C8 120.2(2) . . ?
C6 C7 C8 121.0(2) . . ?
C10 C8 C7 114.0(2) . . ?
C10 C8 C9 112.8(2) . . ?
C7 C8 C9 118.3(2) . . ?
C10 C8 S1 111.79(13) . . ?
C7 C8 S1 116.49(13) . . ?
C9 C8 S1 78.82(11) . . ?
N1 C9 N2 126.6(2) . . ?
N1 C9 C8 126.9(2) . . ?
N2 C9 C8 106.5(2) . . ?
N1 C9 S1 174.67(15) . . ?
N2 C9 S1 48.63(10) . . ?
C8 C9 S1 57.90(9) . . ?
N3 C10 C8 178.7(2) . . ?
N1 C11 C12 112.2(2) . . ?
N1 C11 H11A 107.9(15) . . ?
C12 C11 H11A 109.3(15) . . ?
N1 C11 H11B 107.4(14) . . ?
C12 C11 H11B 113.7(14) . . ?
H11A C11 H11B 106.0(20) . . ?
C11 C12 H12A 110.2(20) . . ?
C11 C12 H12B 109.8(23) . . ?
H12A C12 H12B 110.7(27) . . ?
C11 C12 H12C 111.7(23) . . ?
H12A C12 H12C 104.9(31) . . ?
H12B C12 H12C 109.4(33) . . ?
N1 C13 C14 112.5(2) . . ?
N1 C13 H13A 107.7(12) . . ?
C14 C13 H13A 110.7(12) . . ?
N1 C13 H13B 107.1(14) . . ?
C14 C13 H13B 109.8(13) . . ?
H13A C13 H13B 108.9(18) . . ?
C13 C14 H14A 109.8(15) . . ?
C13 C14 H14B 111.2(15) . . ?
H14A C14 H14B 111.5(22) . . ?
C13 C14 H14C 108.0(18) . . ?
H14A C14 H14C 107.7(22) . . ?
H14B C14 H14C 108.5(23) . . ?

loop_
_geom_bond_atom_site_label_1
_geom_bond_atom_site_label_2
_geom_bond_distance
_geom_bond_site_symmetry_2
_geom_bond_publ_flag
S1 O2 1.423(2) . ?
S1 O3 1.429(2) . ?
S1 N2 1.650(2) . ?
S1 C8 1.893(2) . ?
S1 C9 2.192(2) . ?
N1 C9 1.317(2) . ?
N1 C13 1.470(3) . ?
N1 C11 1.473(3) . ?
N2 C9 1.327(2) . ?
N3 C10 1.137(3) . ?
O1 C2 1.365(2) . ?
O1 C1 1.428(3) . ?
C1 H1A 1.02(4) . ?
C1 H1B 0.98(4) . ?
C1 H1C 1.08(4) . ?
C2 C3 1.383(3) . ?
C2 C5 1.392(3) . ?
C3 C4 1.382(3) . ?
C3 H3 0.95(2) . ?
C4 C7 1.385(3) . ?
C4 H4 0.91(2) . ?
C5 C6 1.376(3) . ?
C5 H5 0.95(2) . ?
C6 C7 1.393(3) . ?
C6 H6 0.92(2) . ?
C7 C8 1.510(3) . ?
C8 C10 1.466(3) . ?
C8 C9 1.532(3) . ?
C11 C12 1.490(4) . ?
C11 H11A 0.98(3) . ?
C11 H11B 0.98(3) . ?
C12 H12A 0.96(4) . ?
C12 H12B 0.90(4) . ?
C12 H12C 0.97(4) . ?
C13 C14 1.513(3) . ?
C13 H13A 0.97(2) . ?
C13 H13B 0.96(2) . ?
C14 H14A 1.01(3) . ?
C14 H14B 1.03(3) . ?
C14 H14C 0.94(3) . ?
